data_7033651
loop_
_publ_author_name
'Santo, Kiyokazu'
'Hirotsu, Masakazu'
'Kinoshita, Isamu'

_publ_section_title
;
 Formation, reactivity and redox properties of carbon- and sulfur-bridged
 diiron complexes derived from dibenzothienyl Schiff bases: effect of N,N-
 and N,P-chelating moieties.
;
_journal_issue 9
_journal_name_full 'Dalton transactions (Cambridge, England : 2003)'
_journal_page_first 4155
_journal_page_last 4166
_journal_paper_doi 10.1039/c4dt03422h
_journal_volume 44
_journal_year 2015
_chemical_formula_moiety 'C23 H18 Fe2 N2 O6 S, 0.5(C4 H8 O), 0.25(C6 H14)'
_chemical_formula_sum 'C26.5 H25.5 Fe2 N2 O6.5 S'
_chemical_formula_weight 619.75
_chemical_name_systematic ' ?'
_space_group_IT_number 14
_symmetry_cell_setting monoclinic
_symmetry_space_group_name_Hall '-P 2yn'
_symmetry_space_group_name_H-M 'P 1 21/n 1'
_atom_sites_solution_hydrogens difmap
_atom_sites_solution_primary direct
_atom_sites_solution_secondary difmap
_audit_creation_method SHELXL-97
_audit_update_record
;
2014-12-15 deposited with the CCDC.
2015-01-15 downloaded from the CCDC.
;
_cell_angle_alpha 90.00
_cell_angle_beta 98.909(2)
_cell_angle_gamma 90.00
_cell_formula_units_Z 4
_cell_length_a 9.3090(18)
_cell_length_b 13.941(3)
_cell_length_c 20.730(4)
_cell_measurement_reflns_used 6282
_cell_measurement_temperature 133
_cell_measurement_theta_max 27.4816
_cell_measurement_theta_min 4.0063
_cell_volume 2657.8(9)
_computing_cell_refinement 'CrystalClear (Rigaku Inc., 2008)'
_computing_data_collection 'CrystalClear (Rigaku Inc., 2008)'
_computing_data_reduction 'CrystalClear (Rigaku Inc., 2008)'
_computing_molecular_graphics 'Ortep-3 for Windows (Farrugia, 1999)'
_computing_publication_material 'WinGX (Farrugia, 1999)'
_computing_structure_refinement 'SHELXL-97 (Sheldrick, 2008)'
_computing_structure_solution 'SIR97 (Altomare <i>et al.</i>,  1999)'
_diffrn_ambient_temperature 133
_diffrn_detector_area_resol_mean 14.6306
_diffrn_measured_fraction_theta_full 0.983
_diffrn_measured_fraction_theta_max 0.983
_diffrn_measurement_details
;
scan:
    Number of images: 600
               Slice: -80.0000 - 100.0000
         Image width: 0.3000
            Exp time: 10.0000
       Rotation axis: Phi
               Omega: 0.0000
                 Chi: 0.0000
                 Phi: 0.0000
                 XTD: 45.3493
              2theta: 19.8203
scan:
    Number of images: 160
               Slice: -20.0000 - 28.0000
         Image width: 0.3000
            Exp time: 10.0000
       Rotation axis: Omega
               Omega: 0.0000
                 Chi: 90.0000
                 Phi: 0.0000
                 XTD: 45.3493
              2theta: 19.8203
scan:
    Number of images: 160
               Slice: -20.0000 - 28.0000
         Image width: 0.3000
            Exp time: 10.0000
       Rotation axis: Omega
               Omega: 0.0000
                 Chi: 90.0000
                 Phi: 90.0000
                 XTD: 45.3493
              2theta: 19.8203
scan:
    Number of images: 160
               Slice: -20.0000 - 28.0000
         Image width: 0.3000
            Exp time: 10.0000
       Rotation axis: Omega
               Omega: 0.0000
                 Chi: 90.0000
                 Phi: 180.0000
                 XTD: 45.3493
              2theta: 19.8203
scan:
    Number of images: 160
               Slice: -20.0000 - 28.0000
         Image width: 0.3000
            Exp time: 10.0000
       Rotation axis: Omega
               Omega: 0.0000
                 Chi: 90.0000
                 Phi: 270.0000
                 XTD: 45.3493
              2theta: 19.8203
;
_diffrn_measurement_device 'Mercury CCD (2x2 bin mode)'
_diffrn_measurement_device_details 'AFC7: Eulerian 3-circle'
_diffrn_measurement_device_type 'Rigaku/MSC Mercury CCD'
_diffrn_measurement_method '\w or \f'
_diffrn_radiation_detector CCD
_diffrn_radiation_monochromator 'Graphite Monochromator'
_diffrn_radiation_source 'Rotating Anode'
_diffrn_radiation_type MoK\a
_diffrn_radiation_wavelength 0.710747
_diffrn_reflns_av_R_equivalents 0.0291
_diffrn_reflns_av_unetI/netI 0.0341
_diffrn_reflns_limit_h_max 11
_diffrn_reflns_limit_h_min -12
_diffrn_reflns_limit_k_max 18
_diffrn_reflns_limit_k_min -16
_diffrn_reflns_limit_l_max 26
_diffrn_reflns_limit_l_min -17
_diffrn_reflns_number 20120
_diffrn_reflns_reduction_process 'Lp corrections applied'
_diffrn_reflns_theta_full 27.47
_diffrn_reflns_theta_max 27.47
_diffrn_reflns_theta_min 4.01
_diffrn_source_current 150.0000
_diffrn_source_power 7.5000
_diffrn_source_voltage 50.0000
_exptl_absorpt_coefficient_mu 1.217
_exptl_absorpt_correction_T_max 0.9644
_exptl_absorpt_correction_T_min 0.7427
_exptl_absorpt_correction_type multi-scan
_exptl_absorpt_process_details 'REQAB (Rigaku, 1998)'
_exptl_crystal_colour Red-brown
_exptl_crystal_density_diffrn 1.549
_exptl_crystal_density_method 'not measured'
_exptl_crystal_description Platelet
_exptl_crystal_F_000 1274
_exptl_crystal_size_max 0.26
_exptl_crystal_size_mid 0.23
_exptl_crystal_size_min 0.03
_refine_diff_density_max 0.472
_refine_diff_density_min -0.342
_refine_diff_density_rms 0.066
_refine_ls_extinction_method none
_refine_ls_goodness_of_fit_ref 1.094
_refine_ls_hydrogen_treatment mixed
_refine_ls_matrix_type full
_refine_ls_number_parameters 451
_refine_ls_number_reflns 5982
_refine_ls_number_restraints 6
_refine_ls_restrained_S_all 1.097
_refine_ls_R_factor_all 0.0495
_refine_ls_R_factor_gt 0.0379
_refine_ls_shift/su_max 0.002
_refine_ls_shift/su_mean 0.000
_refine_ls_structure_factor_coef Fsqd
_refine_ls_weighting_details 'calc w=1/[\s^2^(Fo^2^)+(0.0270P)^2^+1.9230P] where P=(Fo^2^+2Fc^2^)/3'
_refine_ls_weighting_scheme calc
_refine_ls_wR_factor_gt 0.0753
_refine_ls_wR_factor_ref 0.0812
_reflns_number_gt 4975
_reflns_number_total 5982
_reflns_threshold_expression >2sigma(I)
_cod_data_source_file c4dt03422h2.cif
_cod_data_source_block Fe2-DBT-NN-1
_cod_depositor_comments
;
The following automatic conversions were performed:

'_exptl_absorpt_correction_type' value 'Multi-scan' changed to
'multi-scan' according to
/usr/data/users/saulius/crontab/automatic-downloads/rss-feeds/RSC/lib/dictionaries/cif_core.dic
dictionary named 'cif_core.dic' version 2.4.2 from 2011-04-26.

Automatic conversion script
Id: cif_fix_values 2935 2014-11-11 08:27:57Z andrius 

 Adding full bibliography for 7033651--7033657.cif.
;
_cod_original_sg_symbol_H-M P21/n
_cod_original_formula_sum 'C26.50 H25.50 Fe2 N2 O6.50 S'
_cod_database_code 7033651

loop_
_symmetry_equiv_pos_as_xyz
'x, y, z'
'-x+1/2, y+1/2, -z+1/2'
'-x, -y, -z'
'x-1/2, -y-1/2, z-1/2'

loop_
_atom_site_label
_atom_site_type_symbol
_atom_site_fract_x
_atom_site_fract_y
_atom_site_fract_z
_atom_site_U_iso_or_equiv
_atom_site_adp_type
_atom_site_occupancy
_atom_site_symmetry_multiplicity
_atom_site_calc_flag
_atom_site_refinement_flags
_atom_site_disorder_assembly
_atom_site_disorder_group
C1 C 0.2345(3) -0.02801(17) 0.84684(10) 0.0270(5) Uani 1 1 d . . .
C2 C 0.1625(3) -0.0993(2) 0.87634(11) 0.0340(6) Uani 1 1 d . . .
C3 C 0.0538(3) -0.0713(2) 0.91061(11) 0.0390(7) Uani 1 1 d . . .
C4 C 0.0165(3) 0.0242(2) 0.91503(12) 0.0379(6) Uani 1 1 d . . .
C5 C 0.0882(3) 0.0948(2) 0.88614(11) 0.0323(6) Uani 1 1 d . . .
C6 C 0.1996(3) 0.06917(17) 0.85107(10) 0.0248(5) Uani 1 1 d . . .
C7 C 0.3969(2) 0.07648(16) 0.79166(9) 0.0222(5) Uani 1 1 d . . .
C8 C 0.2925(3) 0.13006(16) 0.81829(10) 0.0238(5) Uani 1 1 d . . .
C9 C 0.2924(3) 0.22982(17) 0.81222(11) 0.0294(5) Uani 1 1 d . . .
C10 C 0.3961(3) 0.27276(17) 0.78104(11) 0.0295(5) Uani 1 1 d . . .
C11 C 0.5024(3) 0.21888(17) 0.75679(10) 0.0256(5) Uani 1 1 d . . .
C12 C 0.5055(2) 0.11945(16) 0.76108(9) 0.0222(5) Uani 1 1 d . . .
C13 C 0.6167(3) 0.05504(16) 0.74120(10) 0.0231(5) Uani 1 1 d . . .
C14 C 0.8740(3) 0.04672(19) 0.73109(11) 0.0269(5) Uani 1 1 d . . .
C15 C 0.9556(3) 0.02903(19) 0.67480(11) 0.0292(5) Uani 1 1 d . . .
C16 C 1.0304(3) 0.1906(2) 0.65533(14) 0.0365(6) Uani 1 1 d . . .
C17 C 0.9746(4) 0.0818(2) 0.56541(12) 0.0407(7) Uani 1 1 d . . .
C18 C 0.6384(3) -0.12554(18) 0.67752(11) 0.0292(5) Uani 1 1 d . . .
C19 C 0.3955(3) -0.03214(16) 0.63394(11) 0.0277(5) Uani 1 1 d . . .
C20 C 0.6323(3) -0.03092(17) 0.56982(11) 0.0301(5) Uani 1 1 d . . .
C21 C 0.5072(3) 0.13847(16) 0.61829(10) 0.0236(5) Uani 1 1 d . . .
C22 C 0.7324(3) 0.27311(18) 0.64800(10) 0.0269(5) Uani 1 1 d . . .
C23 C 0.6799(3) 0.18353(18) 0.54057(11) 0.0305(5) Uani 1 1 d . . .
C24A C 0.1097(9) 0.2393(7) 0.4533(4) 0.068(2) Uani 0.25 1 d PD A 1
H24A H 0.0796 0.2059 0.4112 0.082 Uiso 0.25 1 calc PR A 1
H24B H 0.1580 0.1917 0.4849 0.082 Uiso 0.25 1 calc PR A 1
C25A C 0.2146(11) 0.3154(9) 0.4440(5) 0.075(3) Uani 0.25 1 d P A 1
H25A H 0.2406 0.3126 0.3995 0.090 Uiso 0.25 1 calc PR A 1
H25B H 0.3044 0.3092 0.4763 0.090 Uiso 0.25 1 calc PR A 1
C26A C 0.1359(7) 0.4084(5) 0.4542(3) 0.0498(16) Uani 0.25 1 d P A 1
H26A H 0.1996 0.4542 0.4817 0.060 Uiso 0.25 1 calc PR A 1
H26B H 0.0960 0.4393 0.4122 0.060 Uiso 0.25 1 calc PR A 1
C27A C 0.0210(4) 0.3712(3) 0.48784(16) 0.0672(10) Uani 0.25 1 d PD A 1
H27A H 0.0510 0.3800 0.5354 0.081 Uiso 0.25 1 calc PR A 1
H27B H -0.0678 0.4100 0.4747 0.081 Uiso 0.25 1 calc PR A 1
C24B C 0.1097(9) 0.2393(7) 0.4533(4) 0.068(2) Uani 0.25 1 d PD B 2
H24C H 0.0361 0.2304 0.4139 0.082 Uiso 0.25 1 calc PR B 2
H24D H 0.1589 0.1774 0.4653 0.082 Uiso 0.25 1 calc PR B 2
C25B C 0.2146(11) 0.3154(9) 0.4440(5) 0.075(3) Uani 0.25 1 d P B 2
H25C H 0.2406 0.3126 0.3995 0.090 Uiso 0.25 1 calc PR B 2
H25D H 0.3044 0.3092 0.4763 0.090 Uiso 0.25 1 calc PR B 2
C26B C 0.1359(7) 0.4084(5) 0.4542(3) 0.0498(16) Uani 0.25 1 d P B 2
H26C H 0.1996 0.4542 0.4817 0.060 Uiso 0.25 1 calc PR B 2
H26D H 0.0960 0.4393 0.4122 0.060 Uiso 0.25 1 calc PR B 2
C27B C 0.0210(4) 0.3712(3) 0.48784(16) 0.0672(10) Uani 0.25 1 d PD B 2
H27C H 0.0144 0.4113 0.5267 0.081 Uiso 0.25 1 calc PR B 2
H27D H -0.0733 0.3752 0.4584 0.081 Uiso 0.25 1 calc PR B 2
C27C C 0.0210(4) 0.3712(3) 0.48784(16) 0.0672(10) Uani 0.50 1 d P C 3
H27E H -0.0797 0.3577 0.4666 0.081 Uiso 0.50 1 calc PR C 3
H27F H 0.0300 0.3521 0.5343 0.081 Uiso 0.50 1 calc PR C 3
C28 C 0.0507(8) 0.4708(5) 0.4834(3) 0.060(2) Uani 0.50 1 d P . 3
H28A H 0.0407 0.4897 0.4369 0.073 Uiso 0.50 1 calc PR . 3
H28B H 0.1521 0.4837 0.5039 0.073 Uiso 0.50 1 calc PR . 3
C29 C 0.1377(11) 0.3082(8) 0.4513(5) 0.067(2) Uani 0.50 1 d P C 3
H29A H 0.1164 0.2396 0.4543 0.100 Uiso 0.50 1 calc PR C 3
H29B H 0.2371 0.3209 0.4729 0.100 Uiso 0.50 1 calc PR C 3
H29C H 0.1280 0.3269 0.4053 0.100 Uiso 0.50 1 calc PR C 3
N1 N 0.7249(2) 0.07827(13) 0.70497(8) 0.0222(4) Uani 1 1 d . . .
N2 N 0.9325(2) 0.11125(14) 0.62892(8) 0.0271(4) Uani 1 1 d . . .
O1 O 0.6558(2) -0.20420(13) 0.69156(9) 0.0430(5) Uani 1 1 d . . .
O2 O 0.2736(2) -0.04861(13) 0.62432(9) 0.0375(4) Uani 1 1 d . . .
O3 O 0.6569(2) -0.05263(14) 0.51888(8) 0.0418(5) Uani 1 1 d . . .
O4 O 0.38975(18) 0.16953(11) 0.60391(7) 0.0285(4) Uani 1 1 d . . .
O5 O 0.7456(2) 0.35293(13) 0.66191(8) 0.0374(4) Uani 1 1 d . . .
O6 O 0.6576(2) 0.20434(14) 0.48661(8) 0.0469(5) Uani 1 1 d . . .
O7A O -0.0136(11) 0.2746(7) 0.4759(7) 0.070(4) Uani 0.25 1 d PD A 1
O7B O 0.0467(14) 0.2791(8) 0.5067(5) 0.064(3) Uani 0.25 1 d PD B 2
S1 S 0.37915(7) -0.04688(4) 0.80310(3) 0.02797(14) Uani 1 1 d . . .
Fe1 Fe 0.58625(4) -0.00573(2) 0.648423(14) 0.02254(9) Uani 1 1 d . . .
Fe2 Fe 0.70576(4) 0.15194(2) 0.625024(14) 0.02212(9) Uani 1 1 d . . .
H2 H 0.184(3) -0.164(2) 0.8743(13) 0.043(8) Uiso 1 1 d . . .
H3 H 0.006(3) -0.118(2) 0.9303(13) 0.046(8) Uiso 1 1 d . . .
H4 H -0.053(3) 0.045(2) 0.9369(13) 0.043(8) Uiso 1 1 d . . .
H5 H 0.069(3) 0.157(2) 0.8900(12) 0.029(7) Uiso 1 1 d . . .
H9 H 0.218(3) 0.2656(19) 0.8299(12) 0.033(7) Uiso 1 1 d . . .
H10 H 0.393(3) 0.3404(19) 0.7754(11) 0.028(7) Uiso 1 1 d . . .
H11 H 0.576(3) 0.2505(17) 0.7405(11) 0.022(6) Uiso 1 1 d . . .
H13 H 0.653(3) 0.0078(17) 0.7748(11) 0.022(6) Uiso 1 1 d . . .
H14A H 0.919(3) 0.0945(19) 0.7589(12) 0.029(7) Uiso 1 1 d . . .
H14B H 0.869(3) -0.0125(19) 0.7579(11) 0.029(7) Uiso 1 1 d . . .
H15A H 1.062(3) 0.0187(19) 0.6915(12) 0.033(7) Uiso 1 1 d . . .
H15B H 0.918(3) -0.0276(17) 0.6534(10) 0.017(6) Uiso 1 1 d . . .
H16A H 1.133(4) 0.170(2) 0.6593(14) 0.054(9) Uiso 1 1 d . . .
H16B H 1.009(3) 0.2095(19) 0.6988(13) 0.035(7) Uiso 1 1 d . . .
H16C H 1.018(3) 0.243(2) 0.6263(14) 0.054(9) Uiso 1 1 d . . .
H17A H 1.078(3) 0.0656(19) 0.5713(12) 0.035(7) Uiso 1 1 d . . .
H17B H 0.954(3) 0.1359(19) 0.5344(12) 0.032(7) Uiso 1 1 d . . .
H17C H 0.915(3) 0.029(2) 0.5451(12) 0.032(7) Uiso 1 1 d . . .

loop_
_atom_site_aniso_label
_atom_site_aniso_U_11
_atom_site_aniso_U_22
_atom_site_aniso_U_33
_atom_site_aniso_U_23
_atom_site_aniso_U_13
_atom_site_aniso_U_12
C1 0.0317(14) 0.0285(13) 0.0202(10) -0.0032(9) 0.0019(9) -0.0056(10)
C2 0.0427(16) 0.0324(15) 0.0265(11) -0.0004(10) 0.0047(10) -0.0112(12)
C3 0.0414(17) 0.0498(18) 0.0252(12) 0.0018(11) 0.0032(11) -0.0182(14)
C4 0.0327(16) 0.0571(19) 0.0261(12) -0.0038(11) 0.0110(11) -0.0069(13)
C5 0.0353(15) 0.0366(15) 0.0248(11) -0.0071(10) 0.0040(10) -0.0005(12)
C6 0.0259(13) 0.0289(13) 0.0190(10) -0.0032(8) 0.0013(8) -0.0044(10)
C7 0.0262(13) 0.0202(11) 0.0194(9) -0.0017(8) 0.0008(8) 0.0011(9)
C8 0.0256(13) 0.0250(12) 0.0199(10) -0.0043(8) 0.0007(8) -0.0005(10)
C9 0.0328(15) 0.0251(13) 0.0306(12) -0.0063(9) 0.0059(10) 0.0035(11)
C10 0.0390(15) 0.0178(12) 0.0319(12) -0.0020(9) 0.0061(10) 0.0006(11)
C11 0.0301(14) 0.0228(12) 0.0244(10) -0.0027(9) 0.0057(9) -0.0041(10)
C12 0.0239(12) 0.0225(12) 0.0191(9) -0.0035(8) 0.0001(8) -0.0004(9)
C13 0.0274(13) 0.0215(12) 0.0195(10) 0.0016(8) 0.0012(8) -0.0004(10)
C14 0.0246(13) 0.0306(13) 0.0238(10) 0.0043(10) -0.0014(9) 0.0013(11)
C15 0.0274(14) 0.0291(14) 0.0304(12) 0.0044(10) 0.0018(10) 0.0073(11)
C16 0.0271(15) 0.0376(16) 0.0445(15) 0.0057(12) 0.0047(11) -0.0021(12)
C17 0.0377(17) 0.058(2) 0.0283(12) 0.0052(13) 0.0107(11) 0.0172(15)
C18 0.0321(14) 0.0257(14) 0.0280(11) -0.0041(9) -0.0010(9) 0.0025(11)
C19 0.0342(15) 0.0195(12) 0.0282(11) 0.0004(9) 0.0011(10) 0.0060(11)
C20 0.0337(14) 0.0253(13) 0.0290(12) -0.0027(9) -0.0022(10) 0.0019(11)
C21 0.0304(14) 0.0199(12) 0.0194(10) -0.0045(8) 0.0003(9) 0.0024(10)
C22 0.0255(13) 0.0293(14) 0.0247(10) 0.0006(9) 0.0004(9) -0.0002(10)
C23 0.0341(15) 0.0257(13) 0.0312(12) 0.0003(9) 0.0033(10) 0.0042(11)
C24A 0.061(5) 0.070(6) 0.077(5) 0.001(4) 0.022(4) 0.008(5)
C25A 0.068(7) 0.084(7) 0.078(5) -0.030(5) 0.026(5) -0.025(6)
C26A 0.048(4) 0.068(5) 0.032(3) 0.003(3) 0.002(2) -0.003(3)
C27A 0.068(3) 0.077(3) 0.0513(19) 0.0109(17) -0.0074(17) -0.012(2)
C24B 0.061(5) 0.070(6) 0.077(5) 0.001(4) 0.022(4) 0.008(5)
C25B 0.068(7) 0.084(7) 0.078(5) -0.030(5) 0.026(5) -0.025(6)
C26B 0.048(4) 0.068(5) 0.032(3) 0.003(3) 0.002(2) -0.003(3)
C27B 0.068(3) 0.077(3) 0.0513(19) 0.0109(17) -0.0074(17) -0.012(2)
C27C 0.068(3) 0.077(3) 0.0513(19) 0.0109(17) -0.0074(17) -0.012(2)
C28 0.067(5) 0.068(5) 0.037(3) 0.022(3) -0.021(3) -0.014(4)
C29 0.068(7) 0.066(6) 0.060(5) 0.006(4) -0.009(5) -0.013(6)
N1 0.0231(10) 0.0227(10) 0.0195(8) -0.0003(7) -0.0004(7) 0.0016(8)
N2 0.0272(11) 0.0298(11) 0.0247(9) 0.0024(8) 0.0048(8) 0.0047(9)
O1 0.0546(13) 0.0216(10) 0.0485(10) 0.0024(8) -0.0052(9) 0.0082(9)
O2 0.0260(11) 0.0351(11) 0.0497(10) 0.0041(8) 0.0005(8) -0.0006(8)
O3 0.0541(13) 0.0438(12) 0.0266(9) -0.0098(8) 0.0033(8) 0.0070(10)
O4 0.0276(10) 0.0232(9) 0.0325(8) -0.0028(6) -0.0022(7) 0.0043(7)
O5 0.0398(11) 0.0248(10) 0.0453(10) -0.0042(7) -0.0001(8) -0.0052(8)
O6 0.0669(15) 0.0476(12) 0.0248(9) 0.0096(8) 0.0024(8) 0.0049(11)
O7A 0.043(8) 0.045(7) 0.127(11) 0.035(7) 0.027(7) 0.018(5)
O7B 0.051(8) 0.058(7) 0.087(8) 0.028(6) 0.020(6) 0.016(6)
S1 0.0352(4) 0.0189(3) 0.0312(3) 0.0001(2) 0.0093(2) -0.0005(3)
Fe1 0.02520(19) 0.01870(17) 0.02259(16) -0.00221(11) 0.00009(12) 0.00237(13)
Fe2 0.02640(19) 0.01974(17) 0.01946(15) 0.00051(11) 0.00113(12) 0.00247(13)

loop_
_atom_type_symbol
_atom_type_description
_atom_type_scat_dispersion_real
_atom_type_scat_dispersion_imag
_atom_type_scat_source
C C 0.0033 0.0016 'International Tables Vol C Tables 4.2.6.8 and 6.1.1.4'
H H 0.0000 0.0000 'International Tables Vol C Tables 4.2.6.8 and 6.1.1.4'
N N 0.0061 0.0033 'International Tables Vol C Tables 4.2.6.8 and 6.1.1.4'
O O 0.0106 0.0060 'International Tables Vol C Tables 4.2.6.8 and 6.1.1.4'
S S 0.1246 0.1234 'International Tables Vol C Tables 4.2.6.8 and 6.1.1.4'
Fe Fe 0.3463 0.8444 'International Tables Vol C Tables 4.2.6.8 and 6.1.1.4'

loop_
_geom_angle_atom_site_label_1
_geom_angle_atom_site_label_2
_geom_angle_atom_site_label_3
_geom_angle
_geom_angle_site_symmetry_1
C2 C1 C6 122.1(2) .
C2 C1 S1 125.5(2) .
C6 C1 S1 112.44(17) .
C3 C2 C1 117.8(3) .
C3 C2 H2 118.7(18) .
C1 C2 H2 123.5(18) .
C2 C3 C4 121.2(3) .
C2 C3 H3 118.2(19) .
C4 C3 H3 120.7(18) .
C5 C4 C3 121.1(3) .
C5 C4 H4 115.6(19) .
C3 C4 H4 123.3(19) .
C4 C5 C6 119.4(3) .
C4 C5 H5 122.8(17) .
C6 C5 H5 117.8(17) .
C1 C6 C5 118.5(2) .
C1 C6 C8 112.0(2) .
C5 C6 C8 129.4(2) .
C8 C7 C12 122.6(2) .
C8 C7 S1 112.59(17) .
C12 C7 S1 124.74(17) .
C9 C8 C7 119.0(2) .
C9 C8 C6 129.2(2) .
C7 C8 C6 111.8(2) .
C10 C9 C8 119.0(2) .
C10 C9 H9 123.0(16) .
C8 C9 H9 118.0(16) .
C9 C10 C11 121.4(2) .
C9 C10 H10 118.5(15) .
C11 C10 H10 120.0(15) .
C12 C11 C10 121.5(2) .
C12 C11 H11 119.6(15) .
C10 C11 H11 118.8(15) .
C11 C12 C7 116.4(2) .
C11 C12 C13 126.7(2) .
C7 C12 C13 116.8(2) .
N1 C13 C12 127.6(2) .
N1 C13 Fe1 66.45(11) .
C12 C13 Fe1 120.30(15) .
N1 C13 H13 110.0(14) .
C12 C13 H13 112.9(13) .
Fe1 C13 H13 111.5(13) .
N1 C14 C15 108.82(18) .
N1 C14 H14A 108.5(16) .
C15 C14 H14A 111.3(15) .
N1 C14 H14B 109.2(15) .
C15 C14 H14B 111.5(14) .
H14A C14 H14B 107(2) .
N2 C15 C14 109.2(2) .
N2 C15 H15A 111.5(15) .
C14 C15 H15A 110.1(14) .
N2 C15 H15B 109.8(13) .
C14 C15 H15B 107.9(14) .
H15A C15 H15B 108(2) .
N2 C16 H16A 110.4(18) .
N2 C16 H16B 109.7(16) .
H16A C16 H16B 109(2) .
N2 C16 H16C 109.6(19) .
H16A C16 H16C 107(3) .
H16B C16 H16C 111(2) .
N2 C17 H17A 110.0(15) .
N2 C17 H17B 108.3(15) .
H17A C17 H17B 110(2) .
N2 C17 H17C 112.1(15) .
H17A C17 H17C 111(2) .
H17B C17 H17C 105(2) .
O1 C18 Fe1 171.8(2) .
O2 C19 Fe1 179.5(2) .
O3 C20 Fe1 175.6(2) .
O4 C21 Fe2 150.3(2) .
O4 C21 Fe1 131.98(18) .
Fe2 C21 Fe1 77.51(9) .
O5 C22 Fe2 177.9(2) .
O6 C23 Fe2 177.2(2) .
O7A C24A C25A 112.7(8) .
O7A C24A H24A 109.1 .
C25A C24A H24A 109.1 .
O7A C24A H24B 109.1 .
C25A C24A H24B 109.1 .
H24A C24A H24B 107.8 .
C24A C25A C26A 104.6(7) .
C24A C25A H25A 110.8 .
C26A C25A H25A 110.8 .
C24A C25A H25B 110.8 .
C26A C25A H25B 110.8 .
H25A C25A H25B 108.9 .
C27A C26A C25A 99.7(6) .
C27A C26A H26A 111.8 .
C25A C26A H26A 111.8 .
C27A C26A H26B 111.8 .
C25A C26A H26B 111.8 .
H26A C26A H26B 109.6 .
O7A C27A C26A 115.1(6) .
O7A C27A H27A 108.5 .
C26A C27A H27A 108.5 .
O7A C27A H27B 108.5 .
C26A C27A H27B 108.5 .
H27A C27A H27B 107.5 .
C28 C28 H28A 109.4 3_566
C28 C28 H28B 109.4 3_566
H28A C28 H28B 108.0 .
H29A C29 H29B 109.5 .
H29A C29 H29C 109.5 .
H29B C29 H29C 109.5 .
C13 N1 C14 116.93(17) .
C13 N1 Fe2 127.62(15) .
C14 N1 Fe2 115.41(14) .
C13 N1 Fe1 73.81(12) .
C14 N1 Fe1 121.94(15) .
Fe2 N1 Fe1 80.91(6) .
C16 N2 C15 108.7(2) .
C16 N2 C17 107.6(2) .
C15 N2 C17 108.8(2) .
C16 N2 Fe2 110.88(16) .
C15 N2 Fe2 105.59(14) .
C17 N2 Fe2 115.21(16) .
C24A O7A C27A 102.8(8) .
C7 S1 C1 91.09(11) .
C20 Fe1 C19 100.29(11) .
C20 Fe1 C18 91.87(11) .
C19 Fe1 C18 94.22(11) .
C20 Fe1 N1 115.42(10) .
C19 Fe1 N1 139.16(9) .
C18 Fe1 N1 103.32(9) .
C20 Fe1 C13 155.15(11) .
C19 Fe1 C13 103.19(10) .
C18 Fe1 C13 94.38(9) .
N1 Fe1 C13 39.74(8) .
C20 Fe1 C21 92.16(10) .
C19 Fe1 C21 82.01(10) .
C18 Fe1 C21 174.91(10) .
N1 Fe1 C21 77.69(8) .
C13 Fe1 C21 83.22(8) .
C20 Fe1 Fe2 79.73(8) .
C19 Fe1 Fe2 126.63(7) .
C18 Fe1 Fe2 139.09(8) .
N1 Fe1 Fe2 48.66(5) .
C13 Fe1 Fe2 79.82(6) .
C21 Fe1 Fe2 44.97(7) .
C22 Fe2 C23 91.17(11) .
C22 Fe2 C21 102.45(10) .
C23 Fe2 C21 88.26(11) .
C22 Fe2 N1 106.68(9) .
C23 Fe2 N1 162.15(10) .
C21 Fe2 N1 88.24(9) .
C22 Fe2 N2 98.34(10) .
C23 Fe2 N2 94.78(9) .
C21 Fe2 N2 158.93(9) .
N1 Fe2 N2 82.50(7) .
C22 Fe2 Fe1 145.50(8) .
C23 Fe2 Fe1 113.81(8) .
C21 Fe2 Fe1 57.52(7) .
N1 Fe2 Fe1 50.43(6) .
N2 Fe2 Fe1 102.60(6) .

loop_
_geom_bond_atom_site_label_1
_geom_bond_atom_site_label_2
_geom_bond_distance
_geom_bond_site_symmetry_2
C1 C2 1.392(3) .
C1 C6 1.399(3) .
C1 S1 1.755(2) .
C2 C3 1.379(4) .
C2 H2 0.92(3) .
C3 C4 1.383(4) .
C3 H3 0.92(3) .
C4 C5 1.377(4) .
C4 H4 0.89(3) .
C5 C6 1.402(3) .
C5 H5 0.89(3) .
C6 C8 1.454(3) .
C7 C8 1.405(3) .
C7 C12 1.407(3) .
C7 S1 1.747(2) .
C8 C9 1.396(3) .
C9 C10 1.378(3) .
C9 H9 0.97(3) .
C10 C11 1.397(3) .
C10 H10 0.95(3) .
C11 C12 1.389(3) .
C11 H11 0.92(2) .
C12 C13 1.477(3) .
C13 N1 1.385(3) .
C13 Fe1 2.080(2) .
C13 H13 0.98(2) .
C14 N1 1.477(3) .
C14 C15 1.508(3) .
C14 H14A 0.93(3) .
C14 H14B 1.00(3) .
C15 N2 1.484(3) .
C15 H15A 1.01(3) .
C15 H15B 0.95(2) .
C16 N2 1.482(3) .
C16 H16A 0.99(3) .
C16 H16B 0.99(3) .
C16 H16C 0.94(3) .
C17 N2 1.488(3) .
C17 H17A 0.97(3) .
C17 H17B 0.99(3) .
C17 H17C 0.98(3) .
C18 O1 1.140(3) .
C18 Fe1 1.816(2) .
C19 O2 1.144(3) .
C19 Fe1 1.793(3) .
C20 O3 1.155(3) .
C20 Fe1 1.783(2) .
C21 O4 1.171(3) .
C21 Fe2 1.841(2) .
C21 Fe1 2.198(2) .
C22 O5 1.151(3) .
C22 Fe2 1.762(2) .
C23 O6 1.143(3) .
C23 Fe2 1.785(2) .
C24A O7A 1.395(11) .
C24A C25A 1.475(12) .
C24A H24A 0.9900 .
C24A H24B 0.9900 .
C25A C26A 1.520(14) .
C25A H25A 0.9900 .
C25A H25B 0.9900 .
C26A C27A 1.459(7) .
C26A H26A 0.9900 .
C26A H26B 0.9900 .
C27A O7A 1.398(11) .
C27A H27A 0.9900 .
C27A H27B 0.9900 .
C28 C28 1.492(15) 3_566
C28 H28A 0.9900 .
C28 H28B 0.9900 .
C29 H29A 0.9800 .
C29 H29B 0.9800 .
C29 H29C 0.9800 .
N1 Fe2 1.9343(17) .
N1 Fe1 1.9859(18) .
N2 Fe2 2.175(2) .
Fe1 Fe2 2.5439(6) .

loop_
_geom_torsion_atom_site_label_1
_geom_torsion_atom_site_label_2
_geom_torsion_atom_site_label_3
_geom_torsion_atom_site_label_4
_geom_torsion
C6 C1 C2 C3 -0.1(4)
S1 C1 C2 C3 178.02(19)
C1 C2 C3 C4 0.6(4)
C2 C3 C4 C5 -1.0(4)
C3 C4 C5 C6 0.7(4)
C2 C1 C6 C5 -0.1(3)
S1 C1 C6 C5 -178.45(17)
C2 C1 C6 C8 178.1(2)
S1 C1 C6 C8 -0.2(2)
C4 C5 C6 C1 -0.2(3)
C4 C5 C6 C8 -178.1(2)
C12 C7 C8 C9 2.4(3)
S1 C7 C8 C9 -179.32(17)
C12 C7 C8 C6 -175.89(19)
S1 C7 C8 C6 2.4(2)
C1 C6 C8 C9 -179.5(2)
C5 C6 C8 C9 -1.5(4)
C1 C6 C8 C7 -1.4(3)
C5 C6 C8 C7 176.6(2)
C7 C8 C9 C10 -0.8(3)
C6 C8 C9 C10 177.1(2)
C8 C9 C10 C11 -1.4(4)
C9 C10 C11 C12 2.2(4)
C10 C11 C12 C7 -0.7(3)
C10 C11 C12 C13 -175.9(2)
C8 C7 C12 C11 -1.6(3)
S1 C7 C12 C11 -179.69(16)
C8 C7 C12 C13 174.08(19)
S1 C7 C12 C13 -4.0(3)
C11 C12 C13 N1 -11.7(4)
C7 C12 C13 N1 173.1(2)
C11 C12 C13 Fe1 -93.9(2)
C7 C12 C13 Fe1 90.8(2)
N1 C14 C15 N2 47.3(3)
O7A C24A C25A C26A -7.8(12)
C24A C25A C26A C27A 17.5(8)
C25A C26A C27A O7A -24.2(8)
C12 C13 N1 C14 130.9(2)
Fe1 C13 N1 C14 -118.06(18)
C12 C13 N1 Fe2 -46.6(3)
Fe1 C13 N1 Fe2 64.44(14)
C12 C13 N1 Fe1 -111.0(2)
C15 C14 N1 C13 150.0(2)
C15 C14 N1 Fe2 -32.2(2)
C15 C14 N1 Fe1 63.0(2)
C14 C15 N2 C16 79.8(3)
C14 C15 N2 C17 -163.4(2)
C14 C15 N2 Fe2 -39.2(2)
C25A C24A O7A C27A -6.4(13)
C26A C27A O7A C24A 20.0(11)
C8 C7 S1 C1 -2.12(17)
C12 C7 S1 C1 176.10(19)
C2 C1 S1 C7 -177.0(2)
C6 C1 S1 C7 1.32(17)
O3 C20 Fe1 C19 -45(3)
O3 C20 Fe1 C18 49(3)
O3 C20 Fe1 N1 155(3)
O3 C20 Fe1 C13 154(3)
O3 C20 Fe1 C21 -128(3)
O3 C20 Fe1 Fe2 -171(3)
O2 C19 Fe1 C20 -50(40)
O2 C19 Fe1 C18 -143(100)
O2 C19 Fe1 N1 101(40)
O2 C19 Fe1 C13 122(40)
O2 C19 Fe1 C21 41(40)
O2 C19 Fe1 Fe2 35(40)
O1 C18 Fe1 C20 -76.5(15)
O1 C18 Fe1 C19 24.0(15)
O1 C18 Fe1 N1 166.8(15)
O1 C18 Fe1 C13 127.6(15)
O1 C18 Fe1 C21 66(2)
O1 C18 Fe1 Fe2 -152.9(15)
C13 N1 Fe1 C20 -179.28(14)
C14 N1 Fe1 C20 -67.27(18)
Fe2 N1 Fe1 C20 47.08(11)
C13 N1 Fe1 C19 32.26(19)
C14 N1 Fe1 C19 144.27(17)
Fe2 N1 Fe1 C19 -101.38(13)
C13 N1 Fe1 C18 -80.67(14)
C14 N1 Fe1 C18 31.34(18)
Fe2 N1 Fe1 C18 145.69(9)
C14 N1 Fe1 C13 112.0(2)
Fe2 N1 Fe1 C13 -133.64(14)
C13 N1 Fe1 C21 94.22(13)
C14 N1 Fe1 C21 -153.77(17)
Fe2 N1 Fe1 C21 -39.42(7)
C13 N1 Fe1 Fe2 133.64(14)
C14 N1 Fe1 Fe2 -114.35(17)
N1 C13 Fe1 C20 1.5(3)
C12 C13 Fe1 C20 122.6(3)
N1 C13 Fe1 C19 -158.99(13)
C12 C13 Fe1 C19 -38.0(2)
N1 C13 Fe1 C18 105.63(14)
C12 C13 Fe1 C18 -133.34(19)
C12 C13 Fe1 N1 121.0(2)
N1 C13 Fe1 C21 -78.88(13)
C12 C13 Fe1 C21 42.15(18)
N1 C13 Fe1 Fe2 -33.51(11)
C12 C13 Fe1 Fe2 87.52(17)
O4 C21 Fe1 C20 102.6(2)
Fe2 C21 Fe1 C20 -73.13(10)
O4 C21 Fe1 C19 2.5(2)
Fe2 C21 Fe1 C19 -173.23(9)
O4 C21 Fe1 C18 -39.8(11)
Fe2 C21 Fe1 C18 144.5(10)
O4 C21 Fe1 N1 -141.8(2)
Fe2 C21 Fe1 N1 42.43(7)
O4 C21 Fe1 C13 -101.9(2)
Fe2 C21 Fe1 C13 82.37(8)
O4 C21 Fe1 Fe2 175.8(2)
O5 C22 Fe2 C23 57(6)
O5 C22 Fe2 C21 -32(6)
O5 C22 Fe2 N1 -124(6)
O5 C22 Fe2 N2 152(6)
O5 C22 Fe2 Fe1 -81(6)
O6 C23 Fe2 C22 -87(5)
O6 C23 Fe2 C21 16(5)
O6 C23 Fe2 N1 94(5)
O6 C23 Fe2 N2 175(100)
O6 C23 Fe2 Fe1 69(5)
O4 C21 Fe2 C22 37.1(4)
Fe1 C21 Fe2 C22 -149.30(8)
O4 C21 Fe2 C23 -53.7(3)
Fe1 C21 Fe2 C23 119.88(9)
O4 C21 Fe2 N1 143.8(3)
Fe1 C21 Fe2 N1 -42.61(7)
O4 C21 Fe2 N2 -152.5(3)
Fe1 C21 Fe2 N2 21.1(2)
O4 C21 Fe2 Fe1 -173.6(4)
C13 N1 Fe2 C22 88.9(2)
C14 N1 Fe2 C22 -88.58(17)
Fe1 N1 Fe2 C22 150.28(9)
C13 N1 Fe2 C23 -92.3(4)
C14 N1 Fe2 C23 90.2(4)
Fe1 N1 Fe2 C23 -31.0(4)
C13 N1 Fe2 C21 -13.52(19)
C14 N1 Fe2 C21 168.95(17)
Fe1 N1 Fe2 C21 47.81(8)
C13 N1 Fe2 N2 -174.55(19)
C14 N1 Fe2 N2 7.92(16)
Fe1 N1 Fe2 N2 -113.22(7)
C13 N1 Fe2 Fe1 -61.33(17)
C14 N1 Fe2 Fe1 121.14(17)
C16 N2 Fe2 C22 6.15(17)
C15 N2 Fe2 C22 123.65(15)
C17 N2 Fe2 C22 -116.3(2)
C16 N2 Fe2 C23 98.04(17)
C15 N2 Fe2 C23 -144.46(16)
C17 N2 Fe2 C23 -24.4(2)
C16 N2 Fe2 C21 -164.4(2)
C15 N2 Fe2 C21 -46.9(3)
C17 N2 Fe2 C21 73.2(3)
C16 N2 Fe2 N1 -99.71(16)
C15 N2 Fe2 N1 17.80(15)
C17 N2 Fe2 N1 137.8(2)
C16 N2 Fe2 Fe1 -146.25(15)
C15 N2 Fe2 Fe1 -28.75(15)
C17 N2 Fe2 Fe1 91.30(19)
C20 Fe1 Fe2 C22 165.27(16)
C19 Fe1 Fe2 C22 70.01(16)
C18 Fe1 Fe2 C22 -113.85(17)
N1 Fe1 Fe2 C22 -56.97(15)
C13 Fe1 Fe2 C22 -28.93(15)
C21 Fe1 Fe2 C22 61.64(15)
C20 Fe1 Fe2 C23 32.31(12)
C19 Fe1 Fe2 C23 -62.94(13)
C18 Fe1 Fe2 C23 113.20(14)
N1 Fe1 Fe2 C23 170.08(11)
C13 Fe1 Fe2 C23 -161.89(11)
C21 Fe1 Fe2 C23 -71.31(11)
C20 Fe1 Fe2 C21 103.63(11)
C19 Fe1 Fe2 C21 8.37(11)
C18 Fe1 Fe2 C21 -175.48(13)
N1 Fe1 Fe2 C21 -118.61(10)
C13 Fe1 Fe2 C21 -90.57(10)
C20 Fe1 Fe2 N1 -137.76(11)
C19 Fe1 Fe2 N1 126.98(11)
C18 Fe1 Fe2 N1 -56.88(13)
C13 Fe1 Fe2 N1 28.04(10)
C21 Fe1 Fe2 N1 118.61(10)
C20 Fe1 Fe2 N2 -68.76(9)
C19 Fe1 Fe2 N2 -164.01(10)
C18 Fe1 Fe2 N2 12.13(12)
N1 Fe1 Fe2 N2 69.01(9)
C13 Fe1 Fe2 N2 97.04(8)
C21 Fe1 Fe2 N2 -172.38(9)
